data_7242813
loop_
_publ_author_name
'Lu, Xue'
'Zhao, Ying'
'Wang, Xiu-Li'
'Liu, Guo-Cheng'
'Xu, Na'
'Lin, Hong-Yan'
'Wang, Xiang'

_publ_section_title
;
 Six CoII coordination polymers exhibiting UV-light-driven photocatalysis
 for the degradation of organic dyes
;
_journal_issue 21
_journal_name_full CrystEngComm
_journal_page_first 3828
_journal_page_last 3837
_journal_paper_doi 10.1039/D1CE00345C
_journal_volume 23
_journal_year 2021
_chemical_formula_sum 'C40 H34 Co2 N6 O13'
_chemical_formula_weight 924.59
_space_group_crystal_system monoclinic
_space_group_IT_number 14
_space_group_name_Hall '-P 2ybc'
_space_group_name_H-M_alt 'P 1 21/c 1'
_atom_sites_solution_hydrogens mixed
_audit_creation_method SHELXL-2014/7
_audit_update_record
;
2020-09-20 deposited with the CCDC.	2021-04-22 downloaded from the CCDC.
;
_cell_angle_alpha 90
_cell_angle_beta 94.6030(10)
_cell_angle_gamma 90
_cell_formula_units_Z 4
_cell_length_a 15.6969(8)
_cell_length_b 7.7903(4)
_cell_length_c 31.0089(17)
_cell_measurement_reflns_used 3239
_cell_measurement_temperature 296(2)
_cell_measurement_theta_max 28.765
_cell_measurement_theta_min 1.301
_cell_volume 3779.6(3)
_computing_structure_refinement 'SHELXL-2014/7 (Sheldrick, 2014)'
_diffrn_ambient_temperature 296(2)
_diffrn_measured_fraction_theta_full 1.000
_diffrn_measured_fraction_theta_max 0.993
_diffrn_measurement_device_type 'CCD area detector'
_diffrn_measurement_method 'phi and omega scans'
_diffrn_radiation_type MoK\a
_diffrn_radiation_wavelength 0.71069
_diffrn_reflns_av_R_equivalents 0.0542
_diffrn_reflns_av_unetI/netI 0.0693
_diffrn_reflns_Laue_measured_fraction_full 1.000
_diffrn_reflns_Laue_measured_fraction_max 0.993
_diffrn_reflns_limit_h_max 18
_diffrn_reflns_limit_h_min -21
_diffrn_reflns_limit_k_max 10
_diffrn_reflns_limit_k_min -8
_diffrn_reflns_limit_l_max 41
_diffrn_reflns_limit_l_min -41
_diffrn_reflns_number 27693
_diffrn_reflns_point_group_measured_fraction_full 1.000
_diffrn_reflns_point_group_measured_fraction_max 0.993
_diffrn_reflns_theta_full 25.240
_diffrn_reflns_theta_max 28.765
_diffrn_reflns_theta_min 1.301
_exptl_absorpt_coefficient_mu 0.957
_exptl_absorpt_correction_type multi-scan
_exptl_absorpt_process_details SADABS
_exptl_crystal_colour purple
_exptl_crystal_density_diffrn 1.625
_exptl_crystal_description BLOCK
_exptl_crystal_F_000 1896
_exptl_crystal_size_max 0.150
_exptl_crystal_size_mid 0.130
_exptl_crystal_size_min 0.110
_exptl_transmission_factor_max 0.904
_exptl_transmission_factor_min 0.873
_refine_diff_density_max 2.101
_refine_diff_density_min -0.705
_refine_diff_density_rms 0.093
_refine_ls_extinction_method none
_refine_ls_goodness_of_fit_ref 1.015
_refine_ls_hydrogen_treatment mixed
_refine_ls_matrix_type full
_refine_ls_number_parameters 562
_refine_ls_number_reflns 9771
_refine_ls_number_restraints 0
_refine_ls_restrained_S_all 1.015
_refine_ls_R_factor_all 0.1095
_refine_ls_R_factor_gt 0.0545
_refine_ls_shift/su_max 0.001
_refine_ls_shift/su_mean 0.000
_refine_ls_structure_factor_coef Fsqd
_refine_ls_weighting_details 'w=1/[\s^2^(Fo^2^)+(0.1000P)^2^] where P=(Fo^2^+2Fc^2^)/3'
_refine_ls_weighting_scheme calc
_refine_ls_wR_factor_gt 0.1526
_refine_ls_wR_factor_ref 0.1855
_reflns_Friedel_coverage 0.000
_reflns_number_gt 5741
_reflns_number_total 9771
_reflns_threshold_expression 'I > 2\s(I)'
_cod_data_source_file d1ce00345c2.cif
_cod_data_source_block 3
_cod_depositor_comments
;
The following automatic conversions were performed:

data item '_exptl_absorpt_correction_type' value 'Multi-scan' was
changed to 'multi-scan' in accordance with the
/home/data/users/saulius/crontab/automatic-downloads/rss-feeds/RSC/lib/dictionaries/cif_core.dic
dictionary named 'cif_core.dic' version 2.4.2 last updated on
2011-04-26.

Automatic conversion script
Id: cif_fix_values 7556 2019-12-06 15:28:31Z antanas 

 Adding full bibliography for 7242810--7242815.cif.
;
_cod_original_sg_symbol_H-M 'P 21/c'
_cod_database_code 7242813
_shelx_shelxl_version_number 2014/7
_shelx_space_group_comment
;
The symmetry employed for this shelxl refinement is uniquely defined
by the following loop, which should always be used as a source of
symmetry information in preference to the above space-group names.
They are only intended as comments.
;
_shelx_estimated_absorpt_t_min 0.870
_shelx_estimated_absorpt_t_max 0.902

loop_
_space_group_symop_operation_xyz
'x, y, z'
'-x, y+1/2, -z+1/2'
'-x, -y, -z'
'x, -y-1/2, z-1/2'

loop_
_atom_site_label
_atom_site_type_symbol
_atom_site_fract_x
_atom_site_fract_y
_atom_site_fract_z
_atom_site_U_iso_or_equiv
_atom_site_adp_type
_atom_site_occupancy
_atom_site_site_symmetry_order
_atom_site_calc_flag
_atom_site_refinement_flags_posn
_atom_site_refinement_flags_adp
_atom_site_refinement_flags_occupancy
_atom_site_disorder_assembly
_atom_site_disorder_group
Co1 Co -0.76984(3) -0.99989(6) 0.07096(2) 0.02064(14) Uani 1 1 d . . . . .
Co2 Co -0.26764(3) -0.48837(6) 0.07898(2) 0.02158(14) Uani 1 1 d . . . . .
O3 O -0.38892(17) -1.3359(3) 0.08029(9) 0.0342(7) Uani 1 1 d . . . . .
O6 O -0.90952(16) -0.1535(3) 0.06869(9) 0.0304(6) Uani 1 1 d . . . . .
O1W O -0.1976(2) -0.3379(4) 0.13259(12) 0.0364(7) Uani 1 1 d . . . . .
O8 O -1.13972(16) -0.8243(3) 0.04453(10) 0.0337(7) Uani 1 1 d . . . . .
C34 C -0.8797(2) -0.7429(4) 0.02905(11) 0.0183(7) Uani 1 1 d . . . . .
C29 C -0.3519(2) -1.2186(4) 0.06092(12) 0.0220(8) Uani 1 1 d . . . . .
O7 O -1.15026(15) -0.5544(4) 0.06732(10) 0.0325(7) Uani 1 1 d . . . . .
C36 C -0.8970(2) -0.4513(4) 0.05228(12) 0.0198(7) Uani 1 1 d . . . . .
O4 O -0.27637(15) -1.2435(3) 0.05043(9) 0.0269(6) Uani 1 1 d . . . . .
C28 C -0.3934(2) -1.0497(4) 0.05134(11) 0.0184(7) Uani 1 1 d . . . . .
C26 C -0.3820(2) -0.7538(4) 0.02971(11) 0.0194(7) Uani 1 1 d . . . . .
N5 N -0.32816(18) -0.6134(4) 0.02014(10) 0.0231(7) Uani 1 1 d . . . . .
H5B H -0.3201 -0.5808 -0.0057 0.028 Uiso 1 1 calc R U . . .
C31 C -0.5170(2) -0.8654(4) 0.04950(11) 0.0197(7) Uani 1 1 d . . . . .
C30 C -0.4798(2) -1.0249(4) 0.05749(11) 0.0198(7) Uani 1 1 d . . . . .
H30A H -0.5122 -1.1152 0.0669 0.024 Uiso 1 1 calc R U . . .
C27 C -0.3455(2) -0.9142(4) 0.03741(11) 0.0198(7) Uani 1 1 d . . . . .
H27A H -0.2881 -0.9310 0.0332 0.024 Uiso 1 1 calc R U . . .
C37 C -0.8612(2) -0.2750(5) 0.06051(11) 0.0225(8) Uani 1 1 d . . . . .
C25 C -1.1097(2) -0.6788(5) 0.05337(11) 0.0213(7) Uani 1 1 d . . . . .
N6 N -0.82537(17) -0.8794(3) 0.01651(9) 0.0198(6) Uani 1 1 d . . . . .
H6C H -0.8172 -0.9068 -0.0097 0.024 Uiso 1 1 calc R U . . .
C35 C -0.8445(2) -0.5818(4) 0.03869(11) 0.0196(7) Uani 1 1 d . . . . .
H35A H -0.7868 -0.5617 0.0361 0.024 Uiso 1 1 calc R U . . .
O5 O -0.78072(15) -0.2515(3) 0.05896(9) 0.0280(6) Uani 1 1 d . . . . .
O9 O -0.64158(17) -0.6935(4) 0.05006(11) 0.0468(8) Uani 1 1 d . . . . .
N2 N -0.4746(2) -1.1606(5) 0.18411(12) 0.0417(9) Uani 1 1 d . . . . .
H2B H -0.5076 -1.1993 0.1628 0.050 Uiso 1 1 calc R U . . .
O10 O -0.64741(16) -0.9674(4) 0.07099(9) 0.0329(7) Uani 1 1 d . . . . .
C40 C -0.9655(2) -0.7742(4) 0.03364(11) 0.0178(7) Uani 1 1 d . . . . .
H40A H -0.9887 -0.8816 0.0269 0.021 Uiso 1 1 calc R U . . .
C38 C -0.9824(2) -0.4840(4) 0.05738(11) 0.0202(7) Uani 1 1 d . . . . .
H38A H -1.0171 -0.3973 0.0669 0.024 Uiso 1 1 calc R U . . .
N1 N -0.30152(19) -0.6740(4) 0.12314(10) 0.0251(7) Uani 1 1 d . . . . .
C4 C -0.2714(3) -0.9498(5) 0.15490(13) 0.0325(9) Uani 1 1 d . . . . .
H4A H -0.2313 -1.0343 0.1629 0.039 Uiso 1 1 calc R U . . .
C20 C -1.1601(3) -1.2435(5) 0.29377(13) 0.0306(9) Uani 1 1 d . . . . .
O2 O -1.0547(2) -1.3910(4) 0.19745(10) 0.0458(8) Uani 1 1 d . . . . .
C3 C -0.3556(3) -0.9725(5) 0.16258(12) 0.0290(9) Uani 1 1 d . . . . .
C39 C -1.0164(2) -0.6456(4) 0.04829(11) 0.0177(7) Uani 1 1 d . . . . .
O2W O -1.0815(2) -1.0936(4) 0.10104(13) 0.0581(10) Uani 1 1 d . . . . .
H2WB H -1.0319 -1.1380 0.1031 0.070 Uiso 1 1 d R U . . .
C1 C -0.3824(2) -0.6932(5) 0.13289(12) 0.0280(8) Uani 1 1 d . . . . .
H1A H -0.4209 -0.6046 0.1261 0.034 Uiso 1 1 calc R U . . .
C11 C -0.7775(3) -1.1635(5) 0.23740(13) 0.0369(10) Uani 1 1 d . . . . .
C15 C -0.8878(3) -1.3253(6) 0.17520(14) 0.0402(10) Uani 1 1 d . . . . .
H15A H -0.9249 -1.3786 0.1545 0.048 Uiso 1 1 calc R U . . .
C33 C -0.6088(2) -0.8363(5) 0.05730(12) 0.0241(8) Uani 1 1 d . . . . .
C32 C -0.4681(2) -0.7312(5) 0.03574(11) 0.0217(7) Uani 1 1 d . . . . .
H32A H -0.4933 -0.6243 0.0304 0.026 Uiso 1 1 calc R U . . .
N4 N -1.19813(19) -1.3861(4) 0.37298(10) 0.0268(7) Uani 1 1 d . . . . .
C6 C -0.3845(3) -1.1447(6) 0.17981(15) 0.0412(11) Uani 1 1 d . . . . .
H6A H -0.3675 -1.2345 0.1606 0.049 Uiso 1 1 calc R U . . .
H6B H -0.3544 -1.1642 0.2079 0.049 Uiso 1 1 calc R U . . .
N3 N -1.0518(2) -1.1624(5) 0.24285(11) 0.0373(8) Uani 1 1 d . . . . .
H3A H -1.0210 -1.0826 0.2553 0.045 Uiso 1 1 calc R U . . .
C5 C -0.2466(2) -0.8013(5) 0.13530(12) 0.0288(9) Uani 1 1 d . . . . .
H5A H -0.1893 -0.7883 0.1302 0.035 Uiso 1 1 calc R U . . .
C16 C -0.9201(3) -1.2543(5) 0.21254(13) 0.0343(9) Uani 1 1 d . . . . .
C13 C -0.6566(3) -1.2177(6) 0.19423(15) 0.0423(11) Uani 1 1 d . . . . .
H13A H -0.6349 -1.2639 0.1697 0.051 Uiso 1 1 calc R U . . .
C12 C -0.7464(3) -1.2340(5) 0.19988(13) 0.0368(10) Uani 1 1 d . . . . .
C21 C -1.2417(3) -1.2415(5) 0.30716(13) 0.0351(10) Uani 1 1 d . . . . .
H21A H -1.2856 -1.1913 0.2896 0.042 Uiso 1 1 calc R U . . .
C23 C -1.1185(2) -1.3844(5) 0.36082(13) 0.0328(9) Uani 1 1 d . . . . .
H23A H -1.0753 -1.4319 0.3793 0.039 Uiso 1 1 calc R U . . .
C2 C -0.4115(3) -0.8388(5) 0.15267(12) 0.0299(9) Uani 1 1 d . . . . .
H2A H -0.4682 -0.8464 0.1592 0.036 Uiso 1 1 calc R U . . .
C7 C -0.5077(3) -1.1156(6) 0.22120(16) 0.0469(12) Uani 1 1 d . . . . .
C17 C -0.8654(3) -1.1775(5) 0.24322(13) 0.0363(10) Uani 1 1 d . . . . .
H17A H -0.8863 -1.1341 0.2682 0.044 Uiso 1 1 calc R U . . .
C10 C -0.7202(3) -1.0772(6) 0.26787(13) 0.0400(10) Uani 1 1 d . . . . .
H10A H -0.7406 -1.0298 0.2926 0.048 Uiso 1 1 calc R U . . .
C8 C -0.6026(3) -1.1355(6) 0.22428(14) 0.0402(10) Uani 1 1 d . . . . .
O3W O -0.5690(5) -1.3981(6) 0.10485(17) 0.153(3) Uani 1 1 d . . . . .
H3WA H -0.5446 -1.3405 0.0861 0.184 Uiso 1 1 d R U . . .
H3WB H -0.5987 -1.4758 0.0916 0.184 Uiso 1 1 d R U . . .
C24 C -1.2590(2) -1.3122(5) 0.34590(13) 0.0325(9) Uani 1 1 d . . . . .
H24A H -1.3148 -1.3093 0.3539 0.039 Uiso 1 1 calc R U . . .
C9 C -0.6354(3) -1.0631(6) 0.26135(14) 0.0410(11) Uani 1 1 d . . . . .
H9A H -0.5989 -1.0052 0.2815 0.049 Uiso 1 1 calc R U . . .
C22 C -1.0974(2) -1.3157(5) 0.32219(13) 0.0344(10) Uani 1 1 d . . . . .
H22A H -1.0409 -1.3177 0.3151 0.041 Uiso 1 1 calc R U . . .
C19 C -1.1410(3) -1.1713(6) 0.25082(13) 0.0350(9) Uani 1 1 d . . . . .
H19A H -1.1704 -1.2408 0.2283 0.042 Uiso 1 1 calc R U . . .
H19B H -1.1648 -1.0565 0.2483 0.042 Uiso 1 1 calc R U . . .
C18 C -1.0142(3) -1.2739(5) 0.21670(13) 0.0344(10) Uani 1 1 d . . . . .
C14 C -0.8028(3) -1.3165(6) 0.16925(14) 0.0425(11) Uani 1 1 d . . . . .
H14A H -0.7822 -1.3653 0.1448 0.051 Uiso 1 1 calc R U . . .
O1 O -0.4624(3) -1.0594(7) 0.25099(14) 0.0974(17) Uani 1 1 d . . . . .
H1WB H -0.172(3) -0.290(6) 0.1194(15) 0.035(16) Uiso 1 1 d . . . . .
H1WA H -0.164(5) -0.378(10) 0.162(3) 0.16(3) Uiso 1 1 d . . . . .
H2WA H -1.091(4) -1.007(7) 0.083(2) 0.09(2) Uiso 1 1 d . . . . .

loop_
_atom_site_aniso_label
_atom_site_aniso_U_11
_atom_site_aniso_U_22
_atom_site_aniso_U_33
_atom_site_aniso_U_23
_atom_site_aniso_U_13
_atom_site_aniso_U_12
Co1 0.0142(2) 0.0157(2) 0.0327(3) -0.0024(2) 0.00643(19) -0.00104(19)
Co2 0.0147(2) 0.0155(2) 0.0354(3) 0.0045(2) 0.00794(19) 0.00230(19)
O3 0.0328(15) 0.0194(13) 0.0537(18) 0.0123(13) 0.0235(13) 0.0046(11)
O6 0.0301(15) 0.0170(13) 0.0454(17) -0.0037(12) 0.0117(12) 0.0000(11)
O1W 0.0363(18) 0.0306(17) 0.0427(19) -0.0047(15) 0.0057(15) -0.0015(14)
O8 0.0200(13) 0.0255(14) 0.0566(18) -0.0089(13) 0.0092(12) -0.0072(11)
C34 0.0163(17) 0.0160(16) 0.0230(18) 0.0015(14) 0.0049(13) 0.0006(13)
C29 0.0189(18) 0.0157(17) 0.032(2) 0.0011(15) 0.0041(15) 0.0031(14)
O7 0.0138(13) 0.0283(14) 0.0566(18) -0.0095(14) 0.0105(12) 0.0014(11)
C36 0.0166(17) 0.0136(16) 0.0293(19) -0.0006(14) 0.0025(14) -0.0022(13)
O4 0.0215(13) 0.0185(13) 0.0422(16) 0.0061(12) 0.0115(11) 0.0058(10)
C28 0.0184(17) 0.0132(15) 0.0241(18) -0.0011(13) 0.0041(14) -0.0022(13)
C26 0.0169(17) 0.0135(16) 0.0280(19) -0.0014(14) 0.0039(14) -0.0023(13)
N5 0.0209(15) 0.0152(14) 0.0340(17) 0.0027(13) 0.0058(13) -0.0027(12)
C31 0.0104(16) 0.0239(18) 0.0247(18) -0.0026(15) 0.0002(13) 0.0027(13)
C30 0.0154(16) 0.0168(17) 0.0275(18) -0.0005(14) 0.0036(13) -0.0014(13)
C27 0.0105(16) 0.0192(17) 0.0306(19) -0.0012(15) 0.0072(13) 0.0011(13)
C37 0.0244(19) 0.0186(17) 0.0248(19) 0.0021(15) 0.0042(15) -0.0029(14)
C25 0.0125(16) 0.0237(18) 0.0281(19) -0.0004(15) 0.0038(14) 0.0001(14)
N6 0.0154(14) 0.0176(14) 0.0276(16) -0.0012(12) 0.0100(11) 0.0029(11)
C35 0.0137(16) 0.0161(16) 0.0296(19) 0.0026(15) 0.0048(14) -0.0002(13)
O5 0.0212(13) 0.0173(12) 0.0459(16) -0.0002(12) 0.0047(11) -0.0025(10)
O9 0.0187(14) 0.0325(17) 0.090(3) 0.0050(17) 0.0084(15) 0.0108(13)
N2 0.041(2) 0.042(2) 0.043(2) 0.0059(18) 0.0092(17) -0.0139(17)
O10 0.0128(12) 0.0404(16) 0.0465(17) 0.0031(14) 0.0085(11) -0.0024(11)
C40 0.0148(16) 0.0146(15) 0.0245(18) -0.0012(14) 0.0044(13) -0.0012(13)
C38 0.0182(17) 0.0169(17) 0.0260(18) -0.0026(15) 0.0059(13) 0.0032(14)
N1 0.0253(16) 0.0250(16) 0.0254(16) 0.0028(13) 0.0045(13) -0.0025(13)
C4 0.039(2) 0.029(2) 0.031(2) 0.0094(17) 0.0067(18) 0.0109(18)
C20 0.038(2) 0.025(2) 0.029(2) -0.0006(17) 0.0069(17) -0.0045(17)
O2 0.0459(19) 0.0425(19) 0.0491(19) -0.0088(16) 0.0038(15) -0.0064(15)
C3 0.035(2) 0.029(2) 0.0244(19) 0.0026(16) 0.0060(16) -0.0017(17)
C39 0.0129(16) 0.0195(17) 0.0210(17) 0.0010(14) 0.0031(13) -0.0016(13)
O2W 0.045(2) 0.037(2) 0.092(3) 0.019(2) 0.0077(19) 0.0029(16)
C1 0.027(2) 0.028(2) 0.030(2) 0.0002(17) 0.0043(16) 0.0021(16)
C11 0.049(3) 0.032(2) 0.030(2) 0.0076(18) 0.0054(19) 0.000(2)
C15 0.049(3) 0.038(2) 0.035(2) -0.001(2) 0.010(2) -0.005(2)
C33 0.0128(17) 0.029(2) 0.031(2) -0.0033(16) 0.0020(14) -0.0022(15)
C32 0.0176(17) 0.0197(17) 0.0275(19) 0.0008(15) 0.0004(14) 0.0017(14)
N4 0.0251(17) 0.0250(17) 0.0310(17) 0.0047(14) 0.0070(13) 0.0011(13)
C6 0.047(3) 0.034(2) 0.045(3) 0.010(2) 0.014(2) -0.003(2)
N3 0.040(2) 0.036(2) 0.037(2) 0.0008(17) 0.0090(16) -0.0102(16)
C5 0.0220(19) 0.032(2) 0.034(2) 0.0034(17) 0.0085(16) 0.0042(16)
C16 0.037(2) 0.031(2) 0.036(2) 0.0097(19) 0.0087(18) -0.0001(19)
C13 0.046(3) 0.041(3) 0.042(3) -0.006(2) 0.016(2) -0.004(2)
C12 0.052(3) 0.029(2) 0.029(2) 0.0035(18) 0.0076(19) 0.001(2)
C21 0.030(2) 0.040(2) 0.036(2) 0.006(2) 0.0036(18) 0.0044(19)
C23 0.022(2) 0.039(2) 0.037(2) 0.0091(19) 0.0039(16) 0.0014(17)
C2 0.029(2) 0.031(2) 0.030(2) 0.0066(18) 0.0064(16) -0.0023(17)
C7 0.049(3) 0.047(3) 0.046(3) -0.005(2) 0.012(2) -0.013(2)
C17 0.042(3) 0.035(2) 0.032(2) 0.0051(19) 0.0093(19) 0.0026(19)
C10 0.051(3) 0.041(3) 0.029(2) -0.003(2) 0.009(2) 0.003(2)
C8 0.047(3) 0.038(2) 0.037(2) 0.002(2) 0.009(2) -0.005(2)
O3W 0.288(8) 0.074(4) 0.113(4) -0.016(3) 0.110(5) -0.041(5)
C24 0.0213(19) 0.037(2) 0.040(2) 0.0044(19) 0.0059(16) 0.0026(17)
C9 0.047(3) 0.039(2) 0.038(2) 0.001(2) 0.004(2) -0.003(2)
C22 0.023(2) 0.041(2) 0.041(2) 0.004(2) 0.0121(17) -0.0008(18)
C19 0.032(2) 0.040(2) 0.033(2) 0.0032(19) 0.0041(17) -0.0017(19)
C18 0.044(3) 0.033(2) 0.027(2) 0.0074(18) 0.0084(18) 0.000(2)
C14 0.055(3) 0.040(3) 0.034(2) 0.001(2) 0.014(2) -0.002(2)
O1 0.056(3) 0.167(5) 0.071(3) -0.057(3) 0.016(2) -0.034(3)

loop_
_atom_type_symbol
_atom_type_description
_atom_type_scat_dispersion_real
_atom_type_scat_dispersion_imag
_atom_type_scat_source
C C 0.0033 0.0016 'International Tables Vol C Tables 4.2.6.8 and 6.1.1.4'
H H 0.0000 0.0000 'International Tables Vol C Tables 4.2.6.8 and 6.1.1.4'
N N 0.0061 0.0033 'International Tables Vol C Tables 4.2.6.8 and 6.1.1.4'
O O 0.0106 0.0060 'International Tables Vol C Tables 4.2.6.8 and 6.1.1.4'
Co Co 0.3494 0.9721 'International Tables Vol C Tables 4.2.6.8 and 6.1.1.4'

loop_
_geom_angle_atom_site_label_1
_geom_angle_atom_site_label_2
_geom_angle_atom_site_label_3
_geom_angle
_geom_angle_site_symmetry_1
_geom_angle_site_symmetry_3
_geom_angle_publ_flag
O10 Co1 O5 101.42(11) . 1_545 ?
O10 Co1 N4 104.70(12) . 2_355 ?
O5 Co1 N4 123.96(12) 1_545 2_355 ?
O10 Co1 N6 107.13(11) . . ?
O5 Co1 N6 105.63(11) 1_545 . ?
N4 Co1 N6 112.41(11) 2_355 . ?
O7 Co2 N1 103.31(12) 1_655 . ?
O7 Co2 O4 100.92(11) 1_655 1_565 ?
N1 Co2 O4 153.17(11) . 1_565 ?
O7 Co2 N5 94.56(11) 1_655 . ?
N1 Co2 N5 96.93(11) . . ?
O4 Co2 N5 92.46(11) 1_565 . ?
O7 Co2 O3 161.01(11) 1_655 1_565 ?
N1 Co2 O3 95.36(11) . 1_565 ?
O4 Co2 O3 60.09(9) 1_565 1_565 ?
N5 Co2 O3 86.52(11) . 1_565 ?
O7 Co2 O1W 82.12(12) 1_655 . ?
N1 Co2 O1W 90.66(13) . . ?
O4 Co2 O1W 81.36(12) 1_565 . ?
N5 Co2 O1W 172.25(12) . . ?
O3 Co2 O1W 94.35(11) 1_565 . ?
C29 O3 Co2 87.2(2) . 1_545 ?
C40 C34 C35 120.5(3) . . ?
C40 C34 N6 120.0(3) . . ?
C35 C34 N6 119.4(3) . . ?
O3 C29 O4 119.1(3) . . ?
O3 C29 C28 121.7(3) . . ?
O4 C29 C28 119.2(3) . . ?
C25 O7 Co2 140.4(2) . 1_455 ?
C38 C36 C35 120.0(3) . . ?
C38 C36 C37 120.2(3) . . ?
C35 C36 C37 119.8(3) . . ?
C29 O4 Co2 93.5(2) . 1_545 ?
C27 C28 C30 119.6(3) . . ?
C27 C28 C29 119.8(3) . . ?
C30 C28 C29 120.6(3) . . ?
C27 C26 C32 118.9(3) . . ?
C27 C26 N5 118.9(3) . . ?
C32 C26 N5 121.9(3) . . ?
C26 N5 Co2 112.8(2) . . ?
C32 C31 C30 119.8(3) . . ?
C32 C31 C33 119.9(3) . . ?
C30 C31 C33 120.2(3) . . ?
C31 C30 C28 119.9(3) . . ?
C28 C27 C26 120.9(3) . . ?
O6 C37 O5 121.0(3) . . ?
O6 C37 C36 120.2(3) . . ?
O5 C37 C36 118.8(3) . . ?
O8 C25 O7 125.6(3) . . ?
O8 C25 C39 119.0(3) . . ?
O7 C25 C39 115.3(3) . . ?
C34 N6 Co1 109.7(2) . . ?
C34 C35 C36 119.2(3) . . ?
C37 O5 Co1 101.7(2) . 1_565 ?
C7 N2 C6 120.5(4) . . ?
C33 O10 Co1 127.0(3) . . ?
C39 C40 C34 119.9(3) . . ?
C36 C38 C39 120.2(3) . . ?
C1 N1 C5 116.9(3) . . ?
C1 N1 Co2 121.5(3) . . ?
C5 N1 Co2 120.1(2) . . ?
C3 C4 C5 119.7(4) . . ?
C21 C20 C22 116.3(4) . . ?
C21 C20 C19 121.4(4) . . ?
C22 C20 C19 122.4(4) . . ?
C4 C3 C2 117.9(4) . . ?
C4 C3 C6 119.4(4) . . ?
C2 C3 C6 122.6(4) . . ?
C40 C39 C38 120.1(3) . . ?
C40 C39 C25 120.2(3) . . ?
C38 C39 C25 119.7(3) . . ?
N1 C1 C2 123.0(4) . . ?
C12 C11 C17 118.9(4) . . ?
C12 C11 C10 119.4(4) . . ?
C17 C11 C10 121.7(4) . . ?
C14 C15 C16 120.7(4) . . ?
O9 C33 O10 125.2(3) . . ?
O9 C33 C31 119.9(3) . . ?
O10 C33 C31 114.9(3) . . ?
C31 C32 C26 120.9(3) . . ?
C23 N4 C24 116.9(3) . . ?
C23 N4 Co1 122.9(3) . 2_345 ?
C24 N4 Co1 120.2(3) . 2_345 ?
N2 C6 C3 115.6(4) . . ?
C18 N3 C19 123.1(4) . . ?
N1 C5 C4 123.0(3) . . ?
C17 C16 C15 119.6(4) . . ?
C17 C16 C18 123.5(4) . . ?
C15 C16 C18 116.8(4) . . ?
C8 C13 C12 121.2(4) . . ?
C14 C12 C11 119.8(4) . . ?
C14 C12 C13 122.0(4) . . ?
C11 C12 C13 118.3(4) . . ?
C24 C21 C20 121.0(4) . . ?
N4 C23 C22 123.1(4) . . ?
C3 C2 C1 119.3(4) . . ?
O1 C7 N2 120.4(5) . . ?
O1 C7 C8 121.0(5) . . ?
N2 C7 C8 118.6(4) . . ?
C16 C17 C11 120.7(4) . . ?
C9 C10 C11 120.8(4) . . ?
C13 C8 C9 119.7(4) . . ?
C13 C8 C7 124.5(4) . . ?
C9 C8 C7 115.8(4) . . ?
N4 C24 C21 122.5(4) . . ?
C10 C9 C8 120.7(4) . . ?
C23 C22 C20 120.2(4) . . ?
N3 C19 C20 115.8(3) . . ?
O2 C18 N3 122.0(4) . . ?
O2 C18 C16 120.3(4) . . ?
N3 C18 C16 117.7(4) . . ?
C15 C14 C12 120.2(4) . . ?

loop_
_geom_bond_atom_site_label_1
_geom_bond_atom_site_label_2
_geom_bond_distance
_geom_bond_site_symmetry_2
_geom_bond_publ_flag
Co1 O10 1.938(2) . ?
Co1 O5 2.000(2) 1_545 ?
Co1 N4 2.050(3) 2_355 ?
Co1 N6 2.063(3) . ?
Co2 O7 1.974(2) 1_655 ?
Co2 N1 2.089(3) . ?
Co2 O4 2.103(2) 1_565 ?
Co2 N5 2.214(3) . ?
Co2 O3 2.247(3) 1_565 ?
Co2 O1W 2.248(3) . ?
O3 C29 1.261(4) . ?
O3 Co2 2.247(3) 1_545 ?
O6 C37 1.252(4) . ?
O8 C25 1.250(4) . ?
C34 C40 1.387(4) . ?
C34 C35 1.393(5) . ?
C34 N6 1.437(4) . ?
C29 O4 1.270(4) . ?
C29 C28 1.487(5) . ?
O7 C25 1.256(4) . ?
O7 Co2 1.974(2) 1_455 ?
C36 C38 1.387(5) . ?
C36 C35 1.395(5) . ?
C36 C37 1.498(5) . ?
O4 Co2 2.103(2) 1_545 ?
C28 C27 1.385(5) . ?
C28 C30 1.397(5) . ?
C26 C27 1.387(5) . ?
C26 C32 1.392(5) . ?
C26 N5 1.428(4) . ?
C31 C32 1.384(5) . ?
C31 C30 1.387(5) . ?
C31 C33 1.498(5) . ?
C37 O5 1.281(4) . ?
C25 C39 1.507(4) . ?
O5 Co1 2.000(2) 1_565 ?
O9 C33 1.238(4) . ?
N2 C7 1.346(6) . ?
N2 C6 1.436(5) . ?
O10 C33 1.278(4) . ?
C40 C39 1.381(4) . ?
C38 C39 1.387(5) . ?
N1 C1 1.337(5) . ?
N1 C5 1.348(5) . ?
C4 C3 1.373(5) . ?
C4 C5 1.378(5) . ?
C20 C21 1.378(5) . ?
C20 C22 1.386(5) . ?
C20 C19 1.498(5) . ?
O2 C18 1.238(5) . ?
C3 C2 1.381(5) . ?
C3 C6 1.526(5) . ?
C1 C2 1.385(5) . ?
C11 C12 1.408(6) . ?
C11 C17 1.409(6) . ?
C11 C10 1.421(6) . ?
C15 C14 1.362(6) . ?
C15 C16 1.414(6) . ?
N4 C23 1.334(5) . ?
N4 C24 1.349(5) . ?
N4 Co1 2.050(3) 2_345 ?
N3 C18 1.355(5) . ?
N3 C19 1.444(5) . ?
C16 C17 1.367(6) . ?
C16 C18 1.501(6) . ?
C13 C8 1.367(6) . ?
C13 C12 1.441(6) . ?
C12 C14 1.401(6) . ?
C21 C24 1.368(6) . ?
C23 C22 1.377(5) . ?
C7 O1 1.202(5) . ?
C7 C8 1.509(6) . ?
C10 C9 1.367(6) . ?
C8 C9 1.414(6) . ?
